data_4132446
loop_
_publ_author_name
'Li, Lina'
'Shang, Xiaoying'
'Wang, Sasa'
'Dong, Ningning'
'Ji, Chengmin'
'Chen, Xueyuan'
'Zhao, Sangen'
'Wang, Jun'
'Sun, Zhihua'
'Hong, Maochun'
'Luo, Junhua'

_publ_section_title
;
 Bilayered Hybrid Perovskite Ferroelectric with Giant Two-Photon
 Absorption.
;
_journal_issue 22
_journal_name_full 'Journal of the American Chemical Society'
_journal_page_first 6806
_journal_page_last 6809
_journal_paper_doi 10.1021/jacs.8b04014
_journal_volume 140
_journal_year 2018
_chemical_formula_sum 'C9 H29 Br7 N4 Pb2'
_chemical_formula_weight 1167.11
_space_group_IT_number 63
_space_group_name_Hall '-C 2c 2'
_space_group_name_H-M_alt 'C m c m'
_symmetry_cell_setting orthorhombic
_symmetry_space_group_name_H-M 'C m c m'
_atom_sites_solution_hydrogens geom
_atom_sites_solution_primary direct
_atom_sites_solution_secondary difmap
_audit_creation_method SHELXL-97
_cell_angle_alpha 90.00
_cell_angle_beta 90.00
_cell_angle_gamma 90.00
_cell_formula_units_Z 4
_cell_length_a 39.303(4)
_cell_length_b 8.4726(4)
_cell_length_c 8.4483(5)
_cell_measurement_reflns_used 1730
_cell_measurement_temperature 330(2)
_cell_measurement_theta_max 28.5060
_cell_measurement_theta_min 4.2840
_cell_volume 2813.3(4)
_computing_structure_refinement 'SHELXL-97 (Sheldrick, 1997)'
_computing_structure_solution 'SHELXS-97 (Sheldrick, 1990)'
_diffrn_ambient_temperature 330(2)
_diffrn_measured_fraction_theta_full 0.990
_diffrn_measured_fraction_theta_max 0.990
_diffrn_measurement_device_type 'SuperNova, Dual, Cu at zero, Atlas'
_diffrn_radiation_monochromator graphite
_diffrn_radiation_source 'fine-focus sealed tube'
_diffrn_radiation_type MoK\a
_diffrn_radiation_wavelength 0.71073
_diffrn_reflns_av_R_equivalents 0.0263
_diffrn_reflns_av_sigmaI/netI 0.0278
_diffrn_reflns_limit_h_max 39
_diffrn_reflns_limit_h_min -48
_diffrn_reflns_limit_k_max 7
_diffrn_reflns_limit_k_min -10
_diffrn_reflns_limit_l_max 8
_diffrn_reflns_limit_l_min -10
_diffrn_reflns_number 4714
_diffrn_reflns_theta_full 26.37
_diffrn_reflns_theta_max 26.37
_diffrn_reflns_theta_min 3.44
_exptl_absorpt_coefficient_mu 21.896
_exptl_absorpt_correction_T_max 1.00000
_exptl_absorpt_correction_T_min 0.25549
_exptl_crystal_density_diffrn 2.756
_exptl_crystal_density_method 'not measured'
_exptl_crystal_description block
_exptl_crystal_F_000 2080
_refine_diff_density_max 1.392
_refine_diff_density_min -1.767
_refine_diff_density_rms 0.204
_refine_ls_extinction_method none
_refine_ls_goodness_of_fit_ref 1.030
_refine_ls_hydrogen_treatment mixed
_refine_ls_matrix_type full
_refine_ls_number_parameters 77
_refine_ls_number_reflns 1561
_refine_ls_number_restraints 56
_refine_ls_restrained_S_all 1.023
_refine_ls_R_factor_all 0.0678
_refine_ls_R_factor_gt 0.0453
_refine_ls_shift/su_max 0.000
_refine_ls_shift/su_mean 0.000
_refine_ls_structure_factor_coef Fsqd
_refine_ls_weighting_details 'calc w=1/[\s^2^(Fo^2^)+(0.0571P)^2^+39.3164P] where P=(Fo^2^+2Fc^2^)/3'
_refine_ls_weighting_scheme calc
_refine_ls_wR_factor_gt 0.1164
_refine_ls_wR_factor_ref 0.1304
_reflns_number_gt 1043
_reflns_number_total 1561
_reflns_threshold_expression >2sigma(I)
_cod_data_source_file ja8b04014_si_003.cif
_cod_data_source_block e:330K
_cod_depositor_comments
;
The following automatic conversions were performed:

data item '_symmetry_cell_setting' value 'Orthorhombic' was changed
to 'orthorhombic' in accordance with the
/home/saulius/struct/COD-crude-data/automatic-downloads/DataCite-retrospective/ACS/depositions/lib/dictionaries/cif_core.dic
dictionary named 'cif_core.dic' version 2.4.2 last updated on
2011-04-26.

Automatic conversion script
Id: cif_fix_values 6909 2019-04-08 15:41:33Z antanas 
;
_cod_original_sg_symbol_H-M Cmcm
_cod_database_code 4132446

loop_
_symmetry_equiv_pos_as_xyz
'x, y, z'
'-x, -y, z+1/2'
'x, -y, -z'
'-x, y, -z+1/2'
'x+1/2, y+1/2, z'
'-x+1/2, -y+1/2, z+1/2'
'x+1/2, -y+1/2, -z'
'-x+1/2, y+1/2, -z+1/2'
'-x, -y, -z'
'x, y, -z-1/2'
'-x, y, z'
'x, -y, z-1/2'
'-x+1/2, -y+1/2, -z'
'x+1/2, y+1/2, -z-1/2'
'-x+1/2, y+1/2, z'
'x+1/2, -y+1/2, z-1/2'

loop_
_atom_site_label
_atom_site_type_symbol
_atom_site_fract_x
_atom_site_fract_y
_atom_site_fract_z
_atom_site_U_iso_or_equiv
_atom_site_adp_type
_atom_site_occupancy
_atom_site_symmetry_multiplicity
_atom_site_calc_flag
_atom_site_refinement_flags
Pb1 Pb 0.079743(14) 0.25027(6) 0.2500 0.0498(2) Uani 1 2 d S
Br1 Br 0.08371(6) 0.5000 0.5000 0.1027(7) Uani 1 2 d S
Br3 Br 0.07417(6) 0.0000 0.5000 0.1036(7) Uani 1 2 d S
Br4 Br 0.0000 0.2653(3) 0.2500 0.0899(9) Uani 1 4 d S
Br2 Br 0.15147(6) 0.2026(3) 0.2500 0.1457(13) Uani 1 2 d S
N1 N 0.1319(6) 0.212(3) 0.7500 0.193(12) Uani 1 2 d SDU
H1A H 0.1145 0.2587 0.8005 0.289 Uiso 0.50 1 d PR
H1B H 0.1258 0.1905 0.6496 0.289 Uiso 0.50 1 d PR
H1C H 0.1373 0.1213 0.7999 0.289 Uiso 0.50 1 d PR
C1 C 0.1611(8) 0.320(4) 0.7500 0.288(18) Uani 1 2 d SDU
H1D H 0.1672 0.3436 0.8574 0.346 Uiso 0.50 1 d PR
H1E H 0.1551 0.4166 0.6987 0.346 Uiso 0.50 1 d PR
C2 C 0.1920(8) 0.263(5) 0.667(7) 0.33(2) Uani 0.50 1 d PDU
H2D H 0.1847 0.2203 0.5673 0.392 Uiso 0.50 1 d PR
H2E H 0.2005 0.1767 0.7296 0.392 Uiso 0.50 1 d PR
C3 C 0.2190(8) 0.386(5) 0.651(6) 0.36(2) Uani 0.50 1 d PDU
H3D H 0.2101 0.4911 0.6578 0.435 Uiso 0.50 1 d PR
H3E H 0.2273 0.3705 0.5455 0.435 Uiso 0.50 1 d PR
C4 C 0.2497(10) 0.349(7) 0.7500 0.39(2) Uani 1 2 d SDU
H4A H 0.2667 0.4261 0.7229 0.584 Uiso 0.50 1 d PR
H4B H 0.2420 0.3673 0.8562 0.584 Uiso 0.50 1 d PR
H4C H 0.2594 0.2452 0.7500 0.584 Uiso 1 2 d SR
N2 N 0.0000 0.876(5) 0.2500 0.33(3) Uani 1 4 d SDU
H2A H 0.0000 0.9282 0.3402 0.396 Uiso 0.50 2 d SPR
H2B H 0.0000 0.9282 0.1598 0.396 Uiso 0.50 2 d SPR
N3 N 0.0000 0.621(5) 0.105(5) 0.39(4) Uani 0.50 2 d SPDU
H3A H 0.0000 0.6588 0.0083 0.462 Uiso 0.50 2 d SPR
H3B H 0.0000 0.5181 0.1207 0.462 Uiso 0.50 2 d SPR
C5 C 0.0000 0.718(5) 0.2500 0.29(3) Uani 1 4 d SDU
H5 H 0.0000 0.6473 0.3326 0.348 Uiso 0.50 2 d SPR

loop_
_atom_site_aniso_label
_atom_site_aniso_U_11
_atom_site_aniso_U_22
_atom_site_aniso_U_33
_atom_site_aniso_U_23
_atom_site_aniso_U_13
_atom_site_aniso_U_12
Pb1 0.0774(5) 0.0324(3) 0.0395(3) 0.000 0.000 0.0005(2)
Br1 0.162(2) 0.0700(12) 0.0764(13) -0.0415(11) 0.000 0.000
Br3 0.162(2) 0.0714(12) 0.0773(13) 0.0447(11) 0.000 0.000
Br4 0.0741(17) 0.090(2) 0.105(2) 0.000 0.000 0.000
Br2 0.0725(14) 0.1062(16) 0.258(4) 0.000 0.000 -0.0010(13)
N1 0.19(2) 0.129(19) 0.26(3) 0.000 0.000 0.003(17)
C1 0.22(3) 0.25(3) 0.40(5) 0.000 0.000 -0.05(2)
C2 0.21(3) 0.31(4) 0.46(6) 0.04(3) 0.03(2) -0.03(3)
C3 0.21(3) 0.34(4) 0.53(6) 0.02(3) 0.01(2) -0.06(3)
C4 0.22(3) 0.37(5) 0.58(6) 0.000 0.000 -0.03(4)
N2 0.20(4) 0.16(3) 0.63(8) 0.000 0.000 0.000
N3 0.33(6) 0.23(5) 0.60(10) -0.05(4) 0.000 0.000
C5 0.15(4) 0.16(3) 0.56(9) 0.000 0.000 0.000

loop_
_atom_type_symbol
_atom_type_description
_atom_type_scat_dispersion_real
_atom_type_scat_dispersion_imag
_atom_type_scat_source
C C 0.0033 0.0016 'International Tables Vol C Tables 4.2.6.8 and 6.1.1.4'
H H 0.0000 0.0000 'International Tables Vol C Tables 4.2.6.8 and 6.1.1.4'
N N 0.0061 0.0033 'International Tables Vol C Tables 4.2.6.8 and 6.1.1.4'
Br Br -0.2901 2.4595 'International Tables Vol C Tables 4.2.6.8 and 6.1.1.4'
Pb Pb -3.3944 10.1111 'International Tables Vol C Tables 4.2.6.8 and 6.1.1.4'

loop_
_geom_angle_atom_site_label_1
_geom_angle_atom_site_label_2
_geom_angle_atom_site_label_3
_geom_angle
_geom_angle_site_symmetry_1
_geom_angle_site_symmetry_3
Br2 Pb1 Br1 92.79(6) . .
Br2 Pb1 Br1 92.79(6) . 10_556
Br1 Pb1 Br1 89.743(15) . 10_556
Br2 Pb1 Br3 88.40(6) . 10_556
Br1 Pb1 Br3 178.80(7) . 10_556
Br1 Pb1 Br3 90.382(6) 10_556 10_556
Br2 Pb1 Br3 88.40(6) . .
Br1 Pb1 Br3 90.382(6) . .
Br1 Pb1 Br3 178.80(7) 10_556 .
Br3 Pb1 Br3 89.468(15) 10_556 .
Br2 Pb1 Br4 174.17(7) . .
Br1 Pb1 Br4 91.34(6) . .
Br1 Pb1 Br4 91.34(6) 10_556 .
Br3 Pb1 Br4 87.46(6) 10_556 .
Br3 Pb1 Br4 87.46(6) . .
Pb1 Br1 Pb1 174.03(9) 3_566 .
Pb1 Br3 Pb1 171.63(9) 3_556 .
Pb1 Br4 Pb1 175.35(10) . 11
N1 C1 C2 116(2) . 10_557
N1 C1 C2 116(2) . .
C2 C1 C2 56(5) 10_557 .
C2 C2 C1 62(3) 10_557 .
C2 C2 C3 95(3) 10_557 .
C1 C2 C3 113(2) . .
C2 C3 C4 112(2) . .
C2 C3 C3 85(3) . 10_557
C4 C3 C3 56(2) . 10_557
C3 C4 C3 68(5) 10_557 .
N2 C5 N3 124(2) . .
N2 C5 N3 124(2) . 10_556
N3 C5 N3 112(4) . 10_556

loop_
_geom_bond_atom_site_label_1
_geom_bond_atom_site_label_2
_geom_bond_distance
_geom_bond_site_symmetry_2
Pb1 Br2 2.848(3) .
Pb1 Br1 2.9936(4) .
Pb1 Br1 2.9936(4) 10_556
Pb1 Br3 3.0009(4) 10_556
Pb1 Br3 3.0009(4) .
Pb1 Br4 3.1367(7) .
Br1 Pb1 2.9936(4) 3_566
Br3 Pb1 3.0009(4) 3_556
Br4 Pb1 3.1367(7) 11
N1 C1 1.465(18) .
C1 C2 1.482(19) 10_557
C1 C2 1.482(19) .
C2 C2 1.40(12) 10_557
C2 C3 1.495(19) .
C3 C4 1.50(2) .
C3 C3 1.67(11) 10_557
C4 C3 1.50(2) 10_557
N2 C5 1.340(19) .
N3 C5 1.476(19) .
C5 N3 1.476(19) 10_556
